data_7039379
loop_
_publ_author_name
'Nguyen, H. H.'
'Jegathesh, J. J.'
'Takiden, A.'
'Hauenstein, D.'
'Pham, C. T.'
'Le, C. D.'
'Abram, U.'

_publ_section_title
;
 2,6-Dipicolinoylbis(N,N-dialkylthioureas) as versatile building blocks
 for oligo- and polynuclear architectures.
;
_journal_issue 26
_journal_name_full 'Dalton transactions (Cambridge, England : 2003)'
_journal_page_first 10771
_journal_page_last 10779
_journal_paper_doi 10.1039/c6dt01389a
_journal_volume 45
_journal_year 2016
_chemical_formula_moiety 'C39 H64 N10 Ni2 O9 S4'
_chemical_formula_sum 'C39 H64 N10 Ni2 O9 S4'
_chemical_formula_weight 1062.66
_space_group_crystal_system monoclinic
_space_group_IT_number 14
_space_group_name_Hall '-P 2yn'
_space_group_name_H-M_alt 'P 1 21/n 1'
_symmetry_space_group_name_Hall '-P 2yn'
_symmetry_space_group_name_H-M 'P 1 21/n 1'
_atom_sites_solution_hydrogens mixed
_audit_creation_method SHELXL-2014/7
_audit_update_record
;
2016-05-30 deposited with the CCDC.
2016-06-01 downloaded from the CCDC.
;
_cell_angle_alpha 90
_cell_angle_beta 109.310(10)
_cell_angle_gamma 90
_cell_formula_units_Z 4
_cell_length_a 10.1830(10)
_cell_length_b 45.8270(10)
_cell_length_c 11.2610(10)
_cell_measurement_reflns_used 25242
_cell_measurement_temperature 200(2)
_cell_measurement_theta_max 29.198
_cell_measurement_theta_min 3.228
_cell_volume 4959.4(7)
_computing_cell_refinement 'STOE X-AREA'
_computing_data_collection 'STOE X-AREA'
_computing_data_reduction 'STOE X-RED'
_computing_molecular_graphics 'Olex2 (Dolomanov et al., 2009)'
_computing_publication_material WINGX
_computing_structure_refinement 'SHELXL-2014/7 (Sheldrick, 2014)'
_computing_structure_solution 'SIR2004 (Burla et al., 2007)'
_diffrn_ambient_temperature 200(2)
_diffrn_measured_fraction_theta_full 0.991
_diffrn_measured_fraction_theta_max 0.986
_diffrn_measurement_device_type 'STOE IPDS 2T'
_diffrn_measurement_method 'rotation method'
_diffrn_radiation_type MoK\a
_diffrn_radiation_wavelength 0.71073
_diffrn_reflns_av_R_equivalents 0.1052
_diffrn_reflns_av_unetI/netI 0.1477
_diffrn_reflns_Laue_measured_fraction_full 0.991
_diffrn_reflns_Laue_measured_fraction_max 0.986
_diffrn_reflns_limit_h_max 13
_diffrn_reflns_limit_h_min -13
_diffrn_reflns_limit_k_max 57
_diffrn_reflns_limit_k_min -62
_diffrn_reflns_limit_l_max 15
_diffrn_reflns_limit_l_min -15
_diffrn_reflns_number 36909
_diffrn_reflns_point_group_measured_fraction_full 0.991
_diffrn_reflns_point_group_measured_fraction_max 0.986
_diffrn_reflns_theta_full 25.242
_diffrn_reflns_theta_max 29.198
_diffrn_reflns_theta_min 3.228
_exptl_absorpt_coefficient_mu 0.988
_exptl_absorpt_correction_type none
_exptl_crystal_colour 'dark green'
_exptl_crystal_density_diffrn 1.423
_exptl_crystal_description block
_exptl_crystal_F_000 2240
_exptl_crystal_size_max 0.2
_exptl_crystal_size_mid 0.15
_exptl_crystal_size_min 0.1
_refine_diff_density_max 1.121
_refine_diff_density_min -0.885
_refine_diff_density_rms 0.091
_refine_ls_extinction_method none
_refine_ls_goodness_of_fit_ref 0.860
_refine_ls_hydrogen_treatment mixed
_refine_ls_matrix_type full
_refine_ls_number_parameters 599
_refine_ls_number_reflns 13232
_refine_ls_number_restraints 8
_refine_ls_restrained_S_all 0.860
_refine_ls_R_factor_all 0.1500
_refine_ls_R_factor_gt 0.0576
_refine_ls_shift/su_max 0.002
_refine_ls_shift/su_mean 0.000
_refine_ls_structure_factor_coef Fsqd
_refine_ls_weighting_details 'w=1/[\s^2^(Fo^2^)+(0.0568P)^2^] where P=(Fo^2^+2Fc^2^)/3'
_refine_ls_weighting_scheme calc
_refine_ls_wR_factor_gt 0.1123
_refine_ls_wR_factor_ref 0.1390
_reflns_Friedel_coverage 0.000
_reflns_number_gt 6041
_reflns_number_total 13232
_reflns_threshold_expression 'I > 2\s(I)'
_cod_data_source_file c6dt01389a2.cif
_cod_data_source_block Ni_dimer
_cod_depositor_comments 'Adding full bibliography for 7039379--7039383.cif.'
_cod_database_code 7039379
_shelx_shelxl_version_number 2014/7
_shelx_space_group_comment
;
The symmetry employed for this shelxl refinement is uniquely defined
by the following loop, which should always be used as a source of
symmetry information in preference to the above space-group names.
They are only intended as comments.
;

loop_
_space_group_symop_operation_xyz
'x, y, z'
'-x+1/2, y+1/2, -z+1/2'
'-x, -y, -z'
'x-1/2, -y-1/2, z-1/2'

loop_
_atom_site_label
_atom_site_type_symbol
_atom_site_fract_x
_atom_site_fract_y
_atom_site_fract_z
_atom_site_U_iso_or_equiv
_atom_site_adp_type
_atom_site_occupancy
_atom_site_site_symmetry_order
_atom_site_calc_flag
_atom_site_refinement_flags_posn
_atom_site_refinement_flags_adp
Ni1 Ni 0.45312(5) 0.61661(2) 0.81973(5) 0.02658(12) Uani 1 1 d . .
C2 C 0.0585(5) 0.59160(11) 0.8130(5) 0.0465(12) Uani 1 1 d D .
H2A H 0.1471 0.5875 0.8791 0.070 Uiso 1 1 calc R U
H2B H 0.0449 0.5778 0.7435 0.070 Uiso 1 1 calc R U
H2C H -0.0178 0.5896 0.8473 0.070 Uiso 1 1 calc R U
Ni2 Ni 0.14074(5) 0.63404(2) 0.62234(5) 0.02812(13) Uani 1 1 d D .
O2 O 0.0606(3) 0.62076(7) 0.7677(3) 0.0336(7) Uani 1 1 d D .
H2 H -0.001(4) 0.6310(5) 0.788(4) 0.050 Uiso 1 1 d D U
O3 O 0.2512(3) 0.64824(7) 0.5042(3) 0.0362(7) Uani 1 1 d . .
H3A H 0.3195 0.6612 0.5436 0.054 Uiso 1 1 d R U
H3B H 0.1942 0.6573 0.4343 0.054 Uiso 1 1 d R U
O11 O 0.3082(3) 0.65331(7) 0.7594(2) 0.0295(6) Uani 1 1 d . .
C12 C 0.2695(4) 0.66429(10) 0.8483(4) 0.0312(9) Uani 1 1 d . .
N13 N 0.1858(4) 0.68642(8) 0.8382(3) 0.0362(9) Uani 1 1 d . .
C14 C 0.1077(5) 0.69818(11) 0.7237(4) 0.0367(10) Uani 1 1 d . .
S15 S 0.00547(12) 0.67734(3) 0.59990(11) 0.0380(3) Uani 1 1 d . .
N16 N 0.1023(5) 0.72718(10) 0.7188(4) 0.0487(11) Uani 1 1 d . .
C17 C 0.0015(7) 0.74386(13) 0.6190(5) 0.0628(17) Uani 1 1 d . .
H17A H -0.0406 0.7310 0.5455 0.075 Uiso 1 1 calc R U
H17B H 0.0499 0.7600 0.5921 0.075 Uiso 1 1 calc R U
C18 C -0.1113(8) 0.75617(19) 0.6630(7) 0.095(3) Uani 1 1 d . .
H18A H -0.0695 0.7682 0.7380 0.143 Uiso 1 1 calc R U
H18B H -0.1639 0.7402 0.6835 0.143 Uiso 1 1 calc R U
H18C H -0.1741 0.7682 0.5961 0.143 Uiso 1 1 calc R U
C19 C 0.2057(7) 0.74468(13) 0.8151(5) 0.0665(18) Uani 1 1 d . .
H19A H 0.2344 0.7341 0.8964 0.080 Uiso 1 1 calc R U
H19B H 0.1637 0.7635 0.8267 0.080 Uiso 1 1 calc R U
C20 C 0.3315(7) 0.75029(16) 0.7756(7) 0.081(2) Uani 1 1 d . .
H20A H 0.3885 0.7657 0.8285 0.122 Uiso 1 1 calc R U
H20B H 0.3010 0.7565 0.6874 0.122 Uiso 1 1 calc R U
H20C H 0.3865 0.7324 0.7854 0.122 Uiso 1 1 calc R U
O21 O 0.5509(3) 0.56093(7) 1.1277(3) 0.0421(8) Uani 1 1 d . .
C22 C 0.5080(4) 0.57922(10) 1.0419(4) 0.0310(9) Uani 1 1 d . .
N23 N 0.5163(4) 0.57861(8) 0.9254(3) 0.0292(8) Uani 1 1 d . .
C24 C 0.5831(5) 0.55475(10) 0.8908(4) 0.0337(10) Uani 1 1 d . .
S25 S 0.75435(13) 0.55544(3) 0.91507(13) 0.0485(3) Uani 1 1 d . .
N26 N 0.4993(4) 0.53279(8) 0.8322(3) 0.0354(8) Uani 1 1 d . .
C27 C 0.5551(6) 0.50692(11) 0.7893(4) 0.0454(12) Uani 1 1 d . .
H27A H 0.4995 0.4896 0.7956 0.055 Uiso 1 1 calc R U
H27B H 0.6521 0.5036 0.8446 0.055 Uiso 1 1 calc R U
C28 C 0.5520(7) 0.51031(15) 0.6540(5) 0.0689(18) Uani 1 1 d . .
H28A H 0.6156 0.5260 0.6493 0.103 Uiso 1 1 calc R U
H28B H 0.4573 0.5151 0.6001 0.103 Uiso 1 1 calc R U
H28C H 0.5813 0.4920 0.6254 0.103 Uiso 1 1 calc R U
C29 C 0.3468(5) 0.53345(11) 0.8021(4) 0.0394(11) Uani 1 1 d . .
H29A H 0.3021 0.5246 0.7183 0.047 Uiso 1 1 calc R U
H29B H 0.3156 0.5540 0.7979 0.047 Uiso 1 1 calc R U
C30 C 0.2997(6) 0.51730(13) 0.8983(5) 0.0570(15) Uani 1 1 d . .
H30A H 0.3373 0.5270 0.9802 0.085 Uiso 1 1 calc R U
H30B H 0.3334 0.4971 0.9054 0.085 Uiso 1 1 calc R U
H30C H 0.1978 0.5173 0.8716 0.085 Uiso 1 1 calc R U
O31 O 0.2719(3) 0.59812(6) 0.6674(2) 0.0279(6) Uani 1 1 d . .
C32 C 0.3028(4) 0.58869(10) 0.5711(4) 0.0285(9) Uani 1 1 d . .
N33 N 0.2207(4) 0.57699(9) 0.4676(3) 0.0321(8) Uani 1 1 d . .
C34 C 0.0790(4) 0.57697(10) 0.4357(4) 0.0322(9) Uani 1 1 d . .
S35 S -0.01738(11) 0.60504(3) 0.46616(10) 0.0352(3) Uani 1 1 d . .
N36 N 0.0163(4) 0.55414(9) 0.3668(3) 0.0381(9) Uani 1 1 d . .
C37 C 0.0943(6) 0.53045(13) 0.3322(5) 0.0534(14) Uani 1 1 d . .
H37A H 0.0451 0.5118 0.3306 0.064 Uiso 1 1 calc R U
H37B H 0.1876 0.5289 0.3969 0.064 Uiso 1 1 calc R U
C38 C 0.1109(7) 0.53548(17) 0.2047(6) 0.080(2) Uani 1 1 d . .
H38A H 0.1728 0.5521 0.2099 0.120 Uiso 1 1 calc R U
H38B H 0.0197 0.5395 0.1422 0.120 Uiso 1 1 calc R U
H38C H 0.1508 0.5180 0.1798 0.120 Uiso 1 1 calc R U
C39 C -0.1360(5) 0.55112(12) 0.3191(5) 0.0476(13) Uani 1 1 d . .
H39A H -0.1648 0.5415 0.2357 0.057 Uiso 1 1 calc R U
H39B H -0.1795 0.5707 0.3088 0.057 Uiso 1 1 calc R U
C40 C -0.1858(6) 0.53315(14) 0.4095(6) 0.0665(17) Uani 1 1 d . .
H40A H -0.1563 0.5426 0.4923 0.100 Uiso 1 1 calc R U
H40B H -0.1455 0.5135 0.4171 0.100 Uiso 1 1 calc R U
H40C H -0.2875 0.5318 0.3773 0.100 Uiso 1 1 calc R U
O41 O 0.8425(3) 0.64583(7) 0.8272(3) 0.0398(8) Uani 1 1 d . .
C42 C 0.7232(4) 0.63518(10) 0.8086(4) 0.0295(9) Uani 1 1 d . .
N43 N 0.6416(3) 0.63914(8) 0.8778(3) 0.0291(8) Uani 1 1 d . .
C44 C 0.6785(4) 0.65938(10) 0.9772(4) 0.0335(10) Uani 1 1 d . .
S45 S 0.61386(15) 0.69357(3) 0.94565(13) 0.0513(3) Uani 1 1 d . .
N46 N 0.7556(4) 0.65013(9) 1.0905(3) 0.0354(8) Uani 1 1 d . .
C47 C 0.8109(5) 0.62013(11) 1.1140(4) 0.0408(11) Uani 1 1 d . .
H47A H 0.7573 0.6074 1.0436 0.049 Uiso 1 1 calc R U
H47B H 0.7981 0.6127 1.1919 0.049 Uiso 1 1 calc R U
C48 C 0.9639(5) 0.61851(13) 1.1275(5) 0.0509(13) Uani 1 1 d . .
H48A H 1.0178 0.6307 1.1984 0.076 Uiso 1 1 calc R U
H48B H 0.9771 0.6256 1.0500 0.076 Uiso 1 1 calc R U
H48C H 0.9957 0.5982 1.1426 0.076 Uiso 1 1 calc R U
C49 C 0.7930(5) 0.66944(12) 1.2012(4) 0.0447(12) Uani 1 1 d . .
H49A H 0.7982 0.6898 1.1740 0.054 Uiso 1 1 calc R U
H49B H 0.8861 0.6639 1.2594 0.054 Uiso 1 1 calc R U
C50 C 0.6883(6) 0.66762(14) 1.2699(5) 0.0603(16) Uani 1 1 d . .
H50A H 0.7181 0.6802 1.3443 0.090 Uiso 1 1 calc R U
H50B H 0.6819 0.6474 1.2960 0.090 Uiso 1 1 calc R U
H50C H 0.5970 0.6740 1.2139 0.090 Uiso 1 1 calc R U
N51 N 0.3928(3) 0.62479(8) 0.9672(3) 0.0280(8) Uani 1 1 d . .
C52 C 0.3191(4) 0.64873(10) 0.9711(4) 0.0307(9) Uani 1 1 d . .
C53 C 0.2852(5) 0.65521(11) 1.0792(4) 0.0400(11) Uani 1 1 d . .
H53 H 0.2341 0.6723 1.0835 0.048 Uiso 1 1 calc R U
C54 C 0.3281(5) 0.63599(12) 1.1797(4) 0.0424(12) Uani 1 1 d . .
H54 H 0.3070 0.6400 1.2542 0.051 Uiso 1 1 calc R U
C55 C 0.4014(5) 0.61105(12) 1.1723(4) 0.0410(12) Uani 1 1 d . .
H55 H 0.4295 0.5976 1.2403 0.049 Uiso 1 1 calc R U
C56 C 0.4330(4) 0.60605(10) 1.0637(4) 0.0304(9) Uani 1 1 d . .
N61 N 0.5256(3) 0.60818(8) 0.6794(3) 0.0290(8) Uani 1 1 d . .
C62 C 0.4513(4) 0.59293(10) 0.5787(3) 0.0272(9) Uani 1 1 d . .
C63 C 0.5070(4) 0.58449(10) 0.4868(4) 0.0343(10) Uani 1 1 d . .
H63 H 0.4550 0.5728 0.4175 0.041 Uiso 1 1 calc R U
C64 C 0.6398(5) 0.59356(12) 0.4992(4) 0.0414(12) Uani 1 1 d . .
H64 H 0.6803 0.5883 0.4374 0.050 Uiso 1 1 calc R U
C65 C 0.7141(5) 0.61033(12) 0.6012(4) 0.0411(12) Uani 1 1 d . .
H65 H 0.8044 0.6173 0.6084 0.049 Uiso 1 1 calc R U
C66 C 0.6557(4) 0.61692(10) 0.6928(4) 0.0301(9) Uani 1 1 d . .
C72 C 0.2113(11) 0.7253(2) 0.4033(9) 0.125(4) Uani 1 1 d . .
H72A H 0.1641 0.7213 0.4646 0.187 Uiso 1 1 calc R U
H72B H 0.2016 0.7460 0.3807 0.187 Uiso 1 1 calc R U
H72C H 0.3102 0.7204 0.4402 0.187 Uiso 1 1 calc R U
O72 O 0.1466(5) 0.68300(10) 0.2901(3) 0.0602(11) Uani 1 1 d . .
C73 C 0.1524(9) 0.7087(2) 0.2973(8) 0.086(2) Uani 1 1 d . .
C74 C 0.0856(7) 0.72391(14) 0.1867(5) 0.0637(16) Uani 1 1 d D .
H74A H 0.0190 0.7377 0.2014 0.095 Uiso 1 1 calc R U
H74B H 0.0361 0.7101 0.1205 0.095 Uiso 1 1 calc R U
H74C H 0.1547 0.7346 0.1605 0.095 Uiso 1 1 calc R U
C71 C 0.4176(7) 0.30607(18) 0.4120(7) 0.089(2) Uani 1 1 d . .
H71A H 0.3280 0.3087 0.3451 0.134 Uiso 1 1 calc R U
H71B H 0.4172 0.3168 0.4871 0.134 Uiso 1 1 calc R U
H71C H 0.4326 0.2853 0.4323 0.134 Uiso 1 1 calc R U
O71 O 0.5251(4) 0.31667(10) 0.3713(3) 0.0617(11) Uani 1 1 d . .
H71 H 0.4986 0.3166 0.2923 0.093 Uiso 1 1 calc R U
O1 O -0.0253 0.6998 -0.0179 0.145(3) Uani 1 1 d D .
H1A H -0.089(8) 0.6844(16) -0.039(4) 0.19(4) Uiso 1 1 d D .
H1B H 0.007(6) 0.6968(17) -0.085(4) 0.15(4) Uiso 1 1 d D .

loop_
_atom_site_aniso_label
_atom_site_aniso_U_11
_atom_site_aniso_U_22
_atom_site_aniso_U_33
_atom_site_aniso_U_23
_atom_site_aniso_U_13
_atom_site_aniso_U_12
Ni1 0.0239(3) 0.0300(3) 0.0255(2) 0.0000(2) 0.0077(2) 0.0002(2)
C2 0.048(3) 0.041(3) 0.055(3) 0.011(2) 0.024(2) 0.005(2)
Ni2 0.0247(3) 0.0318(3) 0.0272(3) 0.0003(2) 0.0077(2) 0.0011(2)
O2 0.0316(16) 0.0355(18) 0.0385(16) 0.0037(13) 0.0179(13) 0.0015(14)
O3 0.0352(17) 0.041(2) 0.0328(16) 0.0029(13) 0.0119(13) -0.0032(15)
O11 0.0274(15) 0.0346(18) 0.0264(14) -0.0023(12) 0.0086(12) -0.0006(13)
C12 0.029(2) 0.031(3) 0.032(2) -0.0027(17) 0.0079(17) 0.0045(19)
N13 0.041(2) 0.034(2) 0.0318(19) 0.0029(15) 0.0097(16) 0.0092(18)
C14 0.037(3) 0.035(3) 0.039(2) 0.0043(19) 0.014(2) 0.009(2)
S15 0.0347(6) 0.0383(7) 0.0383(6) 0.0020(5) 0.0082(5) 0.0072(5)
N16 0.057(3) 0.036(3) 0.046(2) 0.0040(18) 0.008(2) 0.007(2)
C17 0.087(5) 0.039(3) 0.050(3) 0.008(2) 0.006(3) 0.014(3)
C18 0.093(6) 0.103(7) 0.079(5) 0.011(4) 0.013(4) 0.053(5)
C19 0.092(5) 0.034(3) 0.058(3) -0.006(3) 0.003(3) -0.006(3)
C20 0.072(5) 0.057(4) 0.096(5) 0.001(4) 0.003(4) -0.005(4)
O21 0.048(2) 0.040(2) 0.0348(16) 0.0098(14) 0.0095(14) 0.0082(16)
C22 0.029(2) 0.034(3) 0.027(2) 0.0038(17) 0.0046(17) -0.0014(19)
N23 0.0297(18) 0.028(2) 0.0283(17) 0.0010(14) 0.0072(14) 0.0027(16)
C24 0.037(2) 0.030(2) 0.032(2) 0.0037(18) 0.0077(18) 0.002(2)
S25 0.0339(6) 0.0438(8) 0.0669(8) -0.0026(6) 0.0156(6) 0.0038(6)
N26 0.036(2) 0.029(2) 0.038(2) -0.0056(15) 0.0071(16) 0.0012(17)
C27 0.052(3) 0.035(3) 0.044(3) -0.006(2) 0.007(2) 0.010(2)
C28 0.085(5) 0.075(5) 0.042(3) -0.012(3) 0.016(3) 0.023(4)
C29 0.033(2) 0.035(3) 0.045(3) 0.000(2) 0.006(2) -0.005(2)
C30 0.051(3) 0.057(4) 0.058(3) 0.006(3) 0.011(3) -0.014(3)
O31 0.0244(14) 0.0332(17) 0.0263(14) -0.0020(12) 0.0085(11) -0.0012(13)
C32 0.028(2) 0.032(2) 0.0252(19) 0.0009(16) 0.0075(16) 0.0012(18)
N33 0.0241(18) 0.042(2) 0.0285(17) -0.0078(15) 0.0059(14) -0.0038(16)
C34 0.028(2) 0.037(3) 0.028(2) -0.0015(18) 0.0049(17) -0.002(2)
S35 0.0251(5) 0.0436(7) 0.0342(5) -0.0065(5) 0.0062(4) -0.0002(5)
N36 0.0286(19) 0.038(2) 0.040(2) -0.0111(17) 0.0006(16) 0.0006(18)
C37 0.041(3) 0.047(3) 0.061(3) -0.015(3) 0.002(2) 0.009(3)
C38 0.073(4) 0.101(6) 0.061(4) -0.017(4) 0.014(3) 0.040(4)
C39 0.032(2) 0.046(3) 0.054(3) -0.016(2) 0.000(2) -0.002(2)
C40 0.048(3) 0.052(4) 0.095(5) -0.002(3) 0.018(3) -0.013(3)
O41 0.0259(16) 0.045(2) 0.0493(19) -0.0035(15) 0.0128(14) -0.0072(15)
C42 0.0225(19) 0.030(2) 0.034(2) 0.0024(18) 0.0063(16) -0.0017(19)
N43 0.0255(17) 0.032(2) 0.0288(17) -0.0030(14) 0.0068(14) -0.0021(15)
C44 0.029(2) 0.035(3) 0.036(2) -0.0048(18) 0.0095(18) -0.004(2)
S45 0.0522(8) 0.0342(7) 0.0559(8) -0.0051(6) 0.0024(6) 0.0059(6)
N46 0.032(2) 0.036(2) 0.0331(19) -0.0045(16) 0.0043(15) -0.0024(17)
C47 0.039(3) 0.036(3) 0.041(2) 0.005(2) 0.005(2) 0.001(2)
C48 0.044(3) 0.047(3) 0.053(3) 0.001(2) 0.006(2) 0.009(3)
C49 0.045(3) 0.045(3) 0.037(2) -0.010(2) 0.005(2) -0.008(2)
C50 0.060(4) 0.070(4) 0.053(3) -0.019(3) 0.021(3) -0.002(3)
N51 0.0251(17) 0.030(2) 0.0267(16) 0.0026(13) 0.0050(14) 0.0004(15)
C52 0.031(2) 0.032(3) 0.029(2) -0.0054(17) 0.0094(17) 0.0028(19)
C53 0.047(3) 0.044(3) 0.031(2) -0.001(2) 0.015(2) 0.011(2)
C54 0.039(3) 0.056(3) 0.034(2) 0.001(2) 0.015(2) 0.013(2)
C55 0.040(3) 0.052(3) 0.030(2) 0.009(2) 0.0115(19) 0.004(2)
C56 0.030(2) 0.035(3) 0.0238(19) 0.0055(17) 0.0056(16) 0.0020(19)
N61 0.0214(17) 0.031(2) 0.0311(17) 0.0022(15) 0.0043(14) 0.0023(15)
C62 0.023(2) 0.032(2) 0.0247(19) 0.0012(16) 0.0054(16) 0.0033(18)
C63 0.031(2) 0.045(3) 0.027(2) -0.0046(19) 0.0091(17) 0.000(2)
C64 0.028(2) 0.067(4) 0.032(2) -0.001(2) 0.0136(19) 0.006(2)
C65 0.022(2) 0.063(4) 0.040(2) -0.003(2) 0.0129(18) -0.002(2)
C66 0.0211(19) 0.036(3) 0.033(2) 0.0056(19) 0.0089(16) 0.0005(19)
C72 0.150(10) 0.127(9) 0.099(7) 0.022(6) 0.042(7) 0.032(7)
O72 0.076(3) 0.049(3) 0.050(2) 0.0094(18) 0.013(2) 0.002(2)
C73 0.087(6) 0.089(7) 0.093(6) 0.020(5) 0.046(5) 0.017(5)
C74 0.070(4) 0.053(4) 0.069(4) 0.011(3) 0.023(3) 0.009(3)
C71 0.063(4) 0.099(6) 0.116(6) 0.039(5) 0.043(4) 0.000(4)
O71 0.060(2) 0.077(3) 0.048(2) 0.007(2) 0.0175(19) -0.023(2)
O1 0.057(3) 0.233(9) 0.154(6) -0.101(6) 0.047(4) -0.052(4)

loop_
_atom_type_symbol
_atom_type_description
_atom_type_scat_dispersion_real
_atom_type_scat_dispersion_imag
_atom_type_scat_source
C C 0.0033 0.0016 'International Tables Vol C Tables 4.2.6.8 and 6.1.1.4'
H H 0.0000 0.0000 'International Tables Vol C Tables 4.2.6.8 and 6.1.1.4'
N N 0.0061 0.0033 'International Tables Vol C Tables 4.2.6.8 and 6.1.1.4'
Ni Ni 0.3393 1.1124 'International Tables Vol C Tables 4.2.6.8 and 6.1.1.4'
O O 0.0106 0.0060 'International Tables Vol C Tables 4.2.6.8 and 6.1.1.4'
S S 0.1246 0.1234 'International Tables Vol C Tables 4.2.6.8 and 6.1.1.4'

loop_
_geom_angle_atom_site_label_1
_geom_angle_atom_site_label_2
_geom_angle_atom_site_label_3
_geom_angle
N51 Ni1 N61 176.43(14)
N51 Ni1 N43 98.69(13)
N61 Ni1 N43 78.51(13)
N51 Ni1 N23 78.64(13)
N61 Ni1 N23 99.52(14)
N43 Ni1 N23 98.98(14)
N51 Ni1 O11 75.63(12)
N61 Ni1 O11 106.94(12)
N43 Ni1 O11 99.95(13)
N23 Ni1 O11 149.97(12)
N51 Ni1 O31 107.99(12)
N61 Ni1 O31 75.23(12)
N43 Ni1 O31 150.61(11)
N23 Ni1 O31 98.17(12)
O11 Ni1 O31 75.65(11)
O2 C2 H2A 109.5
O2 C2 H2B 109.5
H2A C2 H2B 109.5
O2 C2 H2C 109.5
H2A C2 H2C 109.5
H2B C2 H2C 109.5
O31 Ni2 O11 81.48(11)
O31 Ni2 O3 87.96(11)
O11 Ni2 O3 81.94(11)
O31 Ni2 O2 88.00(11)
O11 Ni2 O2 88.83(11)
O3 Ni2 O2 170.39(12)
O31 Ni2 S35 87.76(8)
O11 Ni2 S35 168.76(9)
O3 Ni2 S35 94.49(9)
O2 Ni2 S35 94.06(9)
O31 Ni2 S15 172.09(8)
O11 Ni2 S15 91.63(9)
O3 Ni2 S15 94.96(9)
O2 Ni2 S15 87.97(9)
S35 Ni2 S15 99.32(5)
C2 O2 Ni2 126.2(3)
C2 O2 H2 108.3(14)
Ni2 O2 H2 122.4(14)
Ni2 O3 H3A 112.0
Ni2 O3 H3B 111.5
H3A O3 H3B 106.9
C12 O11 Ni2 110.8(3)
C12 O11 Ni1 113.9(3)
Ni2 O11 Ni1 101.94(12)
O11 C12 N13 126.3(4)
O11 C12 C52 115.9(4)
N13 C12 C52 117.6(4)
C12 N13 C14 122.8(4)
N16 C14 N13 115.6(4)
N16 C14 S15 120.9(3)
N13 C14 S15 123.1(4)
C14 S15 Ni2 101.66(16)
C14 N16 C17 124.3(5)
C14 N16 C19 120.2(4)
C17 N16 C19 115.5(5)
N16 C17 C18 111.2(5)
N16 C17 H17A 109.4
C18 C17 H17A 109.4
N16 C17 H17B 109.4
C18 C17 H17B 109.4
H17A C17 H17B 108.0
C17 C18 H18A 109.5
C17 C18 H18B 109.5
H18A C18 H18B 109.5
C17 C18 H18C 109.5
H18A C18 H18C 109.5
H18B C18 H18C 109.5
N16 C19 C20 110.2(5)
N16 C19 H19A 109.6
C20 C19 H19A 109.6
N16 C19 H19B 109.6
C20 C19 H19B 109.6
H19A C19 H19B 108.1
C19 C20 H20A 109.5
C19 C20 H20B 109.5
H20A C20 H20B 109.5
C19 C20 H20C 109.5
H20A C20 H20C 109.5
H20B C20 H20C 109.5
O21 C22 N23 128.7(4)
O21 C22 C56 119.3(4)
N23 C22 C56 112.0(3)
C22 N23 C24 118.6(4)
C22 N23 Ni1 115.6(3)
C24 N23 Ni1 125.1(3)
N26 C24 N23 115.5(4)
N26 C24 S25 123.6(4)
N23 C24 S25 120.8(3)
C24 N26 C27 121.0(4)
C24 N26 C29 123.1(4)
C27 N26 C29 115.8(4)
N26 C27 C28 111.5(4)
N26 C27 H27A 109.3
C28 C27 H27A 109.3
N26 C27 H27B 109.3
C28 C27 H27B 109.3
H27A C27 H27B 108.0
C27 C28 H28A 109.5
C27 C28 H28B 109.5
H28A C28 H28B 109.5
C27 C28 H28C 109.5
H28A C28 H28C 109.5
H28B C28 H28C 109.5
N26 C29 C30 112.6(4)
N26 C29 H29A 109.1
C30 C29 H29A 109.1
N26 C29 H29B 109.1
C30 C29 H29B 109.1
H29A C29 H29B 107.8
C29 C30 H30A 109.5
C29 C30 H30B 109.5
H30A C30 H30B 109.5
C29 C30 H30C 109.5
H30A C30 H30C 109.5
H30B C30 H30C 109.5
C32 O31 Ni2 112.0(2)
C32 O31 Ni1 113.7(2)
Ni2 O31 Ni1 100.88(12)
O31 C32 N33 128.5(4)
O31 C32 C62 115.3(3)
N33 C32 C62 116.2(3)
C32 N33 C34 123.0(4)
N36 C34 N33 114.5(4)
N36 C34 S35 120.6(3)
N33 C34 S35 124.7(3)
C34 S35 Ni2 106.01(15)
C34 N36 C39 122.0(4)
C34 N36 C37 122.5(4)
C39 N36 C37 115.5(4)
N36 C37 C38 112.2(5)
N36 C37 H37A 109.2
C38 C37 H37A 109.2
N36 C37 H37B 109.2
C38 C37 H37B 109.2
H37A C37 H37B 107.9
C37 C38 H38A 109.5
C37 C38 H38B 109.5
H38A C38 H38B 109.5
C37 C38 H38C 109.5
H38A C38 H38C 109.5
H38B C38 H38C 109.5
N36 C39 C40 110.6(4)
N36 C39 H39A 109.5
C40 C39 H39A 109.5
N36 C39 H39B 109.5
C40 C39 H39B 109.5
H39A C39 H39B 108.1
C39 C40 H40A 109.5
C39 C40 H40B 109.5
H40A C40 H40B 109.5
C39 C40 H40C 109.5
H40A C40 H40C 109.5
H40B C40 H40C 109.5
O41 C42 N43 127.3(4)
O41 C42 C66 119.7(4)
N43 C42 C66 112.8(3)
C42 N43 C44 120.2(4)
C42 N43 Ni1 116.0(3)
C44 N43 Ni1 123.6(3)
N46 C44 N43 118.2(4)
N46 C44 S45 124.3(3)
N43 C44 S45 117.5(3)
C44 N46 C47 122.7(4)
C44 N46 C49 121.8(4)
C47 N46 C49 115.5(4)
N46 C47 C48 112.5(4)
N46 C47 H47A 109.1
C48 C47 H47A 109.1
N46 C47 H47B 109.1
C48 C47 H47B 109.1
H47A C47 H47B 107.8
C47 C48 H48A 109.5
C47 C48 H48B 109.5
H48A C48 H48B 109.5
C47 C48 H48C 109.5
H48A C48 H48C 109.5
H48B C48 H48C 109.5
N46 C49 C50 111.8(4)
N46 C49 H49A 109.3
C50 C49 H49A 109.3
N46 C49 H49B 109.3
C50 C49 H49B 109.3
H49A C49 H49B 107.9
C49 C50 H50A 109.5
C49 C50 H50B 109.5
H50A C50 H50B 109.5
C49 C50 H50C 109.5
H50A C50 H50C 109.5
H50B C50 H50C 109.5
C52 N51 C56 121.6(4)
C52 N51 Ni1 120.9(3)
C56 N51 Ni1 117.5(3)
N51 C52 C53 120.3(4)
N51 C52 C12 112.6(3)
C53 C52 C12 126.9(4)
C54 C53 C52 118.2(4)
C54 C53 H53 120.9
C52 C53 H53 120.9
C55 C54 C53 120.5(4)
C55 C54 H54 119.8
C53 C54 H54 119.8
C56 C55 C54 118.6(4)
C56 C55 H55 120.7
C54 C55 H55 120.7
N51 C56 C55 120.9(4)
N51 C56 C22 115.2(3)
C55 C56 C22 123.8(4)
C62 N61 C66 120.9(4)
C62 N61 Ni1 121.4(3)
C66 N61 Ni1 117.6(3)
N61 C62 C63 121.5(4)
N61 C62 C32 113.2(3)
C63 C62 C32 125.0(4)
C64 C63 C62 118.0(4)
C64 C63 H63 121.0
C62 C63 H63 121.0
C63 C64 C65 120.1(4)
C63 C64 H64 119.9
C65 C64 H64 119.9
C64 C65 C66 119.3(4)
C64 C65 H65 120.4
C66 C65 H65 120.4
N61 C66 C65 120.1(4)
N61 C66 C42 114.4(3)
C65 C66 C42 125.4(4)
C73 C72 H72A 109.5
C73 C72 H72B 109.5
H72A C72 H72B 109.5
C73 C72 H72C 109.5
H72A C72 H72C 109.5
H72B C72 H72C 109.5
O72 C73 C72 127.6(8)
O72 C73 C74 116.1(8)
C72 C73 C74 116.2(9)
C73 C74 H74A 109.5
C73 C74 H74B 109.5
H74A C74 H74B 109.5
C73 C74 H74C 109.5
H74A C74 H74C 109.5
H74B C74 H74C 109.5
O71 C71 H71A 109.5
O71 C71 H71B 109.5
H71A C71 H71B 109.5
O71 C71 H71C 109.5
H71A C71 H71C 109.5
H71B C71 H71C 109.5
C71 O71 H71 109.5
H1A O1 H1B 95(2)

loop_
_geom_bond_atom_site_label_1
_geom_bond_atom_site_label_2
_geom_bond_distance
Ni1 N51 1.988(3)
Ni1 N61 1.991(3)
Ni1 N43 2.085(3)
Ni1 N23 2.087(4)
Ni1 O11 2.192(3)
Ni1 O31 2.230(3)
C2 O2 1.433(6)
C2 H2A 0.9800
C2 H2B 0.9800
C2 H2C 0.9800
Ni2 O31 2.074(3)
Ni2 O11 2.081(3)
Ni2 O3 2.109(3)
Ni2 O2 2.145(3)
Ni2 S35 2.3620(13)
Ni2 S15 2.3810(13)
O2 H2 0.873(9)
O3 H3A 0.9095
O3 H3B 0.9093
O11 C12 1.292(5)
C12 N13 1.305(6)
C12 C52 1.489(6)
N13 C14 1.381(6)
C14 N16 1.330(6)
C14 S15 1.726(5)
N16 C17 1.462(7)
N16 C19 1.475(7)
C17 C18 1.503(9)
C17 H17A 0.9900
C17 H17B 0.9900
C18 H18A 0.9800
C18 H18B 0.9800
C18 H18C 0.9800
C19 C20 1.510(9)
C19 H19A 0.9900
C19 H19B 0.9900
C20 H20A 0.9800
C20 H20B 0.9800
C20 H20C 0.9800
O21 C22 1.244(5)
C22 N23 1.342(5)
C22 C56 1.510(6)
N23 C24 1.409(6)
C24 N26 1.343(6)
C24 S25 1.674(5)
N26 C27 1.464(6)
N26 C29 1.476(6)
C27 C28 1.521(7)
C27 H27A 0.9900
C27 H27B 0.9900
C28 H28A 0.9800
C28 H28B 0.9800
C28 H28C 0.9800
C29 C30 1.515(7)
C29 H29A 0.9900
C29 H29B 0.9900
C30 H30A 0.9800
C30 H30B 0.9800
C30 H30C 0.9800
O31 C32 1.299(5)
C32 N33 1.304(5)
C32 C62 1.499(6)
N33 C34 1.367(5)
C34 N36 1.333(6)
C34 S35 1.720(5)
N36 C39 1.471(6)
N36 C37 1.472(6)
C37 C38 1.517(8)
C37 H37A 0.9900
C37 H37B 0.9900
C38 H38A 0.9800
C38 H38B 0.9800
C38 H38C 0.9800
C39 C40 1.520(8)
C39 H39A 0.9900
C39 H39B 0.9900
C40 H40A 0.9800
C40 H40B 0.9800
C40 H40C 0.9800
O41 C42 1.261(5)
C42 N43 1.327(5)
C42 C66 1.510(6)
N43 C44 1.406(5)
C44 N46 1.327(6)
C44 S45 1.691(5)
N46 C47 1.476(6)
N46 C49 1.473(6)
C47 C48 1.517(7)
C47 H47A 0.9900
C47 H47B 0.9900
C48 H48A 0.9800
C48 H48B 0.9800
C48 H48C 0.9800
C49 C50 1.513(7)
C49 H49A 0.9900
C49 H49B 0.9900
C50 H50A 0.9800
C50 H50B 0.9800
C50 H50C 0.9800
N51 C52 1.338(5)
N51 C56 1.338(5)
C52 C53 1.403(5)
C53 C54 1.386(7)
C53 H53 0.9500
C54 C55 1.383(7)
C54 H54 0.9500
C55 C56 1.383(6)
C55 H55 0.9500
N61 C62 1.334(5)
N61 C66 1.343(5)
C62 C63 1.389(5)
C63 C64 1.377(6)
C63 H63 0.9500
C64 C65 1.381(7)
C64 H64 0.9500
C65 C66 1.384(6)
C65 H65 0.9500
C72 C73 1.376(12)
C72 H72A 0.9800
C72 H72B 0.9800
C72 H72C 0.9800
O72 C73 1.179(9)
C73 C74 1.394(9)
C74 H74A 0.9800
C74 H74B 0.9800
C74 H74C 0.9800
C71 O71 1.406(7)
C71 H71A 0.9800
C71 H71B 0.9800
C71 H71C 0.9800
O71 H71 0.8400
O1 H1A 0.936(18)
O1 H1B 0.924(18)

loop_
_geom_hbond_atom_site_label_D
_geom_hbond_atom_site_label_H
_geom_hbond_atom_site_label_A
_geom_hbond_distance_DH
_geom_hbond_distance_HA
_geom_hbond_distance_DA
_geom_hbond_angle_DHA
_geom_hbond_site_symmetry_A
O3 H3A O71 0.91 1.86 2.762(5) 172.4 3_666
O3 H3B O72 0.91 1.93 2.790(5) 156.4 .
O71 H71 S45 0.84 2.59 3.410(4) 167.2 3_666

loop_
_geom_torsion_atom_site_label_1
_geom_torsion_atom_site_label_2
_geom_torsion_atom_site_label_3
_geom_torsion_atom_site_label_4
_geom_torsion
Ni2 O11 C12 N13 -66.8(5)
Ni1 O11 C12 N13 179.0(4)
Ni2 O11 C12 C52 109.0(4)
Ni1 O11 C12 C52 -5.2(5)
O11 C12 N13 C14 11.4(8)
C52 C12 N13 C14 -164.3(4)
C12 N13 C14 N16 -137.9(5)
C12 N13 C14 S15 49.9(6)
N16 C14 S15 Ni2 152.8(4)
N13 C14 S15 Ni2 -35.4(4)
N13 C14 N16 C17 -164.9(5)
S15 C14 N16 C17 7.5(7)
N13 C14 N16 C19 17.7(7)
S15 C14 N16 C19 -170.0(4)
C14 N16 C17 C18 103.7(7)
C19 N16 C17 C18 -78.7(7)
C14 N16 C19 C20 88.7(6)
C17 N16 C19 C20 -89.0(6)
O21 C22 N23 C24 -1.0(7)
C56 C22 N23 C24 -179.7(4)
O21 C22 N23 Ni1 -172.4(4)
C56 C22 N23 Ni1 8.9(4)
C22 N23 C24 N26 93.9(5)
Ni1 N23 C24 N26 -95.6(4)
C22 N23 C24 S25 -89.5(4)
Ni1 N23 C24 S25 81.0(4)
N23 C24 N26 C27 178.9(4)
S25 C24 N26 C27 2.4(6)
N23 C24 N26 C29 1.6(6)
S25 C24 N26 C29 -174.9(3)
C24 N26 C27 C28 -91.8(5)
C29 N26 C27 C28 85.7(5)
C24 N26 C29 C30 -97.8(5)
C27 N26 C29 C30 84.7(5)
Ni2 O31 C32 N33 -65.9(5)
Ni1 O31 C32 N33 -179.5(4)
Ni2 O31 C32 C62 111.5(3)
Ni1 O31 C32 C62 -2.0(5)
O31 C32 N33 C34 10.8(7)
C62 C32 N33 C34 -166.6(4)
C32 N33 C34 N36 -149.8(4)
C32 N33 C34 S35 36.2(6)
N36 C34 S35 Ni2 168.8(3)
N33 C34 S35 Ni2 -17.5(4)
N33 C34 N36 C39 -177.3(4)
S35 C34 N36 C39 -2.9(6)
N33 C34 N36 C37 2.1(6)
S35 C34 N36 C37 176.4(4)
C34 N36 C37 C38 -93.5(6)
C39 N36 C37 C38 85.9(6)
C34 N36 C39 C40 -93.7(6)
C37 N36 C39 C40 87.0(5)
O41 C42 N43 C44 7.1(7)
C66 C42 N43 C44 -169.6(4)
O41 C42 N43 Ni1 -178.0(4)
C66 C42 N43 Ni1 5.3(5)
C42 N43 C44 N46 -89.8(5)
Ni1 N43 C44 N46 95.7(4)
C42 N43 C44 S45 93.5(4)
Ni1 N43 C44 S45 -81.0(4)
N43 C44 N46 C47 4.0(6)
S45 C44 N46 C47 -179.6(3)
N43 C44 N46 C49 -176.8(4)
S45 C44 N46 C49 -0.3(6)
C44 N46 C47 C48 102.4(5)
C49 N46 C47 C48 -76.9(5)
C44 N46 C49 C50 91.5(6)
C47 N46 C49 C50 -89.2(5)
C56 N51 C52 C53 1.8(6)
Ni1 N51 C52 C53 -175.8(3)
C56 N51 C52 C12 -172.3(4)
Ni1 N51 C52 C12 10.1(5)
O11 C12 C52 N51 -2.4(6)
N13 C12 C52 N51 173.8(4)
O11 C12 C52 C53 -176.0(4)
N13 C12 C52 C53 0.2(7)
N51 C52 C53 C54 -1.0(7)
C12 C52 C53 C54 172.2(5)
C52 C53 C54 C55 -0.5(7)
C53 C54 C55 C56 1.2(8)
C52 N51 C56 C55 -1.0(7)
Ni1 N51 C56 C55 176.6(3)
C52 N51 C56 C22 176.5(4)
Ni1 N51 C56 C22 -5.8(5)
C54 C55 C56 N51 -0.5(7)
C54 C55 C56 C22 -177.8(4)
O21 C22 C56 N51 178.8(4)
N23 C22 C56 N51 -2.3(5)
O21 C22 C56 C55 -3.7(7)
N23 C22 C56 C55 175.2(4)
C66 N61 C62 C63 2.6(6)
Ni1 N61 C62 C63 -173.4(3)
C66 N61 C62 C32 -172.1(4)
Ni1 N61 C62 C32 11.9(5)
O31 C32 C62 N61 -5.6(5)
N33 C32 C62 N61 172.2(4)
O31 C32 C62 C63 179.9(4)
N33 C32 C62 C63 -2.3(7)
N61 C62 C63 C64 -3.1(7)
C32 C62 C63 C64 170.9(4)
C62 C63 C64 C65 0.6(7)
C63 C64 C65 C66 2.4(8)
C62 N61 C66 C65 0.5(6)
Ni1 N61 C66 C65 176.7(4)
C62 N61 C66 C42 177.2(4)
Ni1 N61 C66 C42 -6.6(5)
C64 C65 C66 N61 -3.0(7)
C64 C65 C66 C42 -179.3(5)
O41 C42 C66 N61 -176.3(4)
N43 C42 C66 N61 0.6(6)
O41 C42 C66 C65 0.2(7)
N43 C42 C66 C65 177.2(4)
